data_1546392
loop_
_publ_author_name
'Landmann, Johannes'
'Hennig, Philipp T.'
'Ignat'ev, Nikolai'
'Finze, Maik'

_publ_section_title
;
 Borylation of Fluorinated Arenes with the Boron-centred Nucleophile
 B(CN)32&#x2212; -- a Unique Entry to Aryltricyanoborates
;
_journal_name_full 'Chem. Sci.'
_journal_paper_doi 10.1039/C7SC02249B
_journal_year 2017
_chemical_formula_moiety 'C9 H3 B F2 K N3'
_chemical_formula_sum 'C9 H3 B F2 K N3'
_chemical_formula_weight 241.05
_space_group_crystal_system monoclinic
_space_group_IT_number 14
_space_group_name_Hall '-P 2ybc'
_space_group_name_H-M_alt 'P 1 21/c 1'
_symmetry_space_group_name_Hall '-P 2ybc'
_symmetry_space_group_name_H-M 'P 1 21/c 1'
_atom_sites_solution_hydrogens difmap
_atom_sites_solution_primary iterative
_atom_sites_solution_secondary difmap
_audit_creation_method SHELXL-2014/7
_audit_update_record
;
2017-05-09 deposited with the CCDC.
2017-06-26 downloaded from the CCDC.
;
_cell_angle_alpha 90
_cell_angle_beta 99.762(3)
_cell_angle_gamma 90
_cell_formula_units_Z 4
_cell_length_a 11.1415(11)
_cell_length_b 12.3048(12)
_cell_length_c 7.4382(7)
_cell_measurement_reflns_used 2924
_cell_measurement_temperature 100(2)
_cell_measurement_theta_max 26.41
_cell_measurement_theta_min 3.31
_cell_volume 1004.97(17)
_computing_cell_refinement 'Saint+ ver. V8.34A (Bruker AXS)'
_computing_data_collection 'APEX2 ver. 2014.9 (Bruker AXS)'
_computing_data_reduction 'Saint+ ver. V8.34A (Bruker AXS)'
_computing_molecular_graphics 'ShelXLe (Huebschle et all, 2011)'
_computing_publication_material 'SHELXL-2014/7 (Sheldrick, 2014)'
_computing_structure_refinement 'SHELXL-2014/7 (Sheldrick, 2014)'
_computing_structure_solution 'SHELXT (Sheldrick, 2014)'
_diffrn_ambient_temperature 100(2)
_diffrn_detector 'CCD area detector (Apex2)'
_diffrn_measured_fraction_theta_full 1.000
_diffrn_measured_fraction_theta_max 0.996
_diffrn_measurement_device_type 'Bruker X8-APEX II'
_diffrn_measurement_method '\f and \w scans'
_diffrn_radiation_monochromator graphite
_diffrn_radiation_type MoK\a
_diffrn_radiation_wavelength 0.71073
_diffrn_reflns_av_R_equivalents 0.0481
_diffrn_reflns_av_unetI/netI 0.0400
_diffrn_reflns_Laue_measured_fraction_full 1.000
_diffrn_reflns_Laue_measured_fraction_max 0.996
_diffrn_reflns_limit_h_max 14
_diffrn_reflns_limit_h_min -12
_diffrn_reflns_limit_k_max 15
_diffrn_reflns_limit_k_min -15
_diffrn_reflns_limit_l_max 9
_diffrn_reflns_limit_l_min -9
_diffrn_reflns_number 9084
_diffrn_reflns_point_group_measured_fraction_full 1.000
_diffrn_reflns_point_group_measured_fraction_max 0.996
_diffrn_reflns_theta_full 26.000
_diffrn_reflns_theta_max 26.811
_diffrn_reflns_theta_min 1.855
_diffrn_source 'rotating-anode (Nonius FR-591)'
_exptl_absorpt_coefficient_mu 0.527
_exptl_absorpt_correction_T_max 0.7454
_exptl_absorpt_correction_T_min 0.6667
_exptl_absorpt_correction_type multi-scan
_exptl_absorpt_process_details 'SadAbs 2014/5 (Bruker AXS)'
_exptl_crystal_colour colourless
_exptl_crystal_density_diffrn 1.593
_exptl_crystal_description block
_exptl_crystal_F_000 480
_exptl_crystal_size_max 0.450
_exptl_crystal_size_mid 0.200
_exptl_crystal_size_min 0.200
_refine_diff_density_max 0.374
_refine_diff_density_min -0.355
_refine_diff_density_rms 0.064
_refine_ls_extinction_method none
_refine_ls_goodness_of_fit_ref 1.055
_refine_ls_hydrogen_treatment refall
_refine_ls_matrix_type full
_refine_ls_number_parameters 157
_refine_ls_number_reflns 2139
_refine_ls_number_restraints 0
_refine_ls_restrained_S_all 1.055
_refine_ls_R_factor_all 0.0414
_refine_ls_R_factor_gt 0.0317
_refine_ls_shift/su_max 0.001
_refine_ls_shift/su_mean 0.000
_refine_ls_structure_factor_coef Fsqd
_refine_ls_weighting_details 'w=1/[\s^2^(Fo^2^)+(0.0411P)^2^+0.2526P] where P=(Fo^2^+2Fc^2^)/3'
_refine_ls_weighting_scheme calc
_refine_ls_wR_factor_gt 0.0780
_refine_ls_wR_factor_ref 0.0835
_reflns_Friedel_coverage 0.000
_reflns_number_gt 1779
_reflns_number_total 2139
_reflns_threshold_expression 'I > 2\s(I)'
_cod_data_source_file c7sc02249b2.cif
_cod_data_source_block JL084_JL_KB3d
_cod_database_code 1546392
_shelx_shelxl_version_number 2014/7
_shelx_space_group_comment
;
The symmetry employed for this shelxl refinement is uniquely defined
by the following loop, which should always be used as a source of
symmetry information in preference to the above space-group names.
They are only intended as comments.
;
_shelx_estimated_absorpt_t_min 0.797
_shelx_estimated_absorpt_t_max 0.902

loop_
_space_group_symop_operation_xyz
'x, y, z'
'-x, y+1/2, -z+1/2'
'-x, -y, -z'
'x, -y-1/2, z-1/2'

loop_
_atom_site_label
_atom_site_type_symbol
_atom_site_fract_x
_atom_site_fract_y
_atom_site_fract_z
_atom_site_U_iso_or_equiv
_atom_site_adp_type
_atom_site_occupancy
_atom_site_site_symmetry_order
_atom_site_calc_flag
K1 K 1.13068(3) 0.65458(3) 0.03236(5) 0.01263(12) Uani 1 1 d
B1 B 0.81279(17) 0.57777(15) 0.4672(3) 0.0110(4) Uani 1 1 d
H1 H 0.7788(17) 0.7943(15) 0.507(3) 0.012(5) Uiso 1 1 d
F1 F 0.61075(10) 0.93488(8) 0.46213(16) 0.0245(3) Uani 1 1 d
N1 N 0.90089(13) 0.55910(11) 0.8333(2) 0.0150(3) Uani 1 1 d
C1 C 0.86433(14) 0.56572(13) 0.6804(2) 0.0111(4) Uani 1 1 d
N2 N 0.98967(13) 0.68020(12) 0.3118(2) 0.0144(3) Uani 1 1 d
H2 H 0.411(2) 0.8300(18) 0.356(3) 0.033(6) Uiso 1 1 d
F2 F 0.36146(9) 0.63158(10) 0.29077(17) 0.0286(3) Uani 1 1 d
C2 C 0.91634(14) 0.63728(13) 0.3766(2) 0.0110(3) Uani 1 1 d
N3 N 0.79157(13) 0.37288(12) 0.3180(2) 0.0149(3) Uani 1 1 d
H3 H 0.5602(18) 0.5321(17) 0.347(3) 0.022(5) Uiso 1 1 d
C3 C 0.79732(14) 0.45844(13) 0.3805(2) 0.0109(4) Uani 1 1 d
C4 C 0.68959(14) 0.64961(13) 0.4343(2) 0.0102(3) Uani 1 1 d
C5 C 0.70054(15) 0.76165(14) 0.4649(2) 0.0126(4) Uani 1 1 d
C6 C 0.59815(16) 0.82584(14) 0.4348(3) 0.0156(4) Uani 1 1 d
C8 C 0.47490(15) 0.67463(16) 0.3498(3) 0.0178(4) Uani 1 1 d
C7 C 0.48285(16) 0.78540(16) 0.3772(3) 0.0190(4) Uani 1 1 d
C9 C 0.57378(15) 0.60547(15) 0.3765(2) 0.0139(4) Uani 1 1 d

loop_
_atom_site_aniso_label
_atom_site_aniso_U_11
_atom_site_aniso_U_22
_atom_site_aniso_U_33
_atom_site_aniso_U_23
_atom_site_aniso_U_13
_atom_site_aniso_U_12
K1 0.0159(2) 0.0093(2) 0.0129(2) 0.00038(15) 0.00312(14) -0.00003(13)
B1 0.0128(9) 0.0074(9) 0.0124(10) -0.0007(8) 0.0011(7) -0.0001(7)
F1 0.0302(6) 0.0090(5) 0.0352(7) 0.0015(5) 0.0081(5) 0.0079(4)
N1 0.0186(7) 0.0081(7) 0.0171(9) 0.0001(6) -0.0005(6) 0.0023(6)
C1 0.0105(7) 0.0042(8) 0.0188(10) -0.0003(7) 0.0027(7) 0.0006(6)
N2 0.0148(7) 0.0103(7) 0.0184(8) -0.0013(6) 0.0038(6) 0.0011(6)
F2 0.0089(5) 0.0346(7) 0.0400(8) -0.0027(6) -0.0028(5) 0.0006(4)
C2 0.0123(8) 0.0082(8) 0.0112(8) -0.0025(7) -0.0019(6) 0.0048(6)
N3 0.0135(7) 0.0126(8) 0.0179(8) -0.0012(7) 0.0011(6) 0.0008(6)
C3 0.0072(7) 0.0125(8) 0.0127(9) 0.0022(7) 0.0005(6) 0.0014(6)
C4 0.0124(8) 0.0110(8) 0.0074(8) 0.0013(7) 0.0024(6) 0.0019(6)
C5 0.0152(8) 0.0110(8) 0.0110(9) 0.0011(7) 0.0011(7) 0.0010(6)
C6 0.0223(9) 0.0099(8) 0.0156(9) 0.0013(7) 0.0061(7) 0.0056(7)
C8 0.0100(8) 0.0262(10) 0.0164(10) 0.0006(8) -0.0004(7) -0.0003(7)
C7 0.0167(9) 0.0218(10) 0.0185(10) 0.0042(8) 0.0036(7) 0.0095(7)
C9 0.0141(8) 0.0148(9) 0.0128(9) -0.0004(8) 0.0018(7) -0.0005(7)

loop_
_atom_type_symbol
_atom_type_description
_atom_type_scat_dispersion_real
_atom_type_scat_dispersion_imag
_atom_type_scat_source
C C 0.0033 0.0016 'International Tables Vol C Tables 4.2.6.8 and 6.1.1.4'
H H 0.0000 0.0000 'International Tables Vol C Tables 4.2.6.8 and 6.1.1.4'
B B 0.0013 0.0007 'International Tables Vol C Tables 4.2.6.8 and 6.1.1.4'
N N 0.0061 0.0033 'International Tables Vol C Tables 4.2.6.8 and 6.1.1.4'
F F 0.0171 0.0103 'International Tables Vol C Tables 4.2.6.8 and 6.1.1.4'
K K 0.2009 0.2494 'International Tables Vol C Tables 4.2.6.8 and 6.1.1.4'

loop_
_geom_angle_atom_site_label_1
_geom_angle_atom_site_label_2
_geom_angle_atom_site_label_3
_geom_angle
_geom_angle_site_symmetry_1
_geom_angle_site_symmetry_3
N2 K1 N1 74.25(4) . 3_766
N2 K1 N2 91.28(4) . 4_575
N1 K1 N2 139.11(4) 3_766 4_575
N2 K1 N3 163.90(4) . 3_765
N1 K1 N3 106.28(4) 3_766 3_765
N2 K1 N3 77.84(4) 4_575 3_765
N2 K1 F2 93.62(4) . 1_655
N1 K1 F2 80.17(4) 3_766 1_655
N2 K1 F2 139.80(4) 4_575 1_655
N3 K1 F2 102.35(4) 3_765 1_655
N2 K1 N1 82.61(4) . 1_554
N1 K1 N1 70.35(5) 3_766 1_554
N2 K1 N1 69.96(4) 4_575 1_554
N3 K1 N1 82.51(4) 3_765 1_554
F2 K1 N1 150.22(4) 1_655 1_554
N2 K1 N3 77.73(4) . 2_755
N1 K1 N3 138.12(5) 3_766 2_755
N2 K1 N3 71.02(4) 4_575 2_755
N3 K1 N3 109.17(4) 3_765 2_755
F2 K1 N3 71.16(4) 1_655 2_755
N1 K1 N3 135.52(4) 1_554 2_755
N2 K1 C1 65.45(4) . 3_766
N1 K1 C1 17.97(4) 3_766 3_766
N2 K1 C1 148.42(4) 4_575 3_766
N3 K1 C1 119.30(4) 3_765 3_766
F2 K1 C1 66.43(4) 1_655 3_766
N1 K1 C1 85.41(4) 1_554 3_766
N3 K1 C1 120.29(4) 2_755 3_766
N2 K1 K1 40.47(3) . 4_576
N1 K1 K1 100.25(3) 3_766 4_576
N2 K1 K1 91.51(3) 4_575 4_576
N3 K1 K1 149.80(3) 3_765 4_576
F2 K1 K1 68.00(2) 1_655 4_576
N1 K1 K1 120.57(3) 1_554 4_576
N3 K1 K1 40.93(3) 2_755 4_576
C1 K1 K1 84.15(3) 3_766 4_576
N2 K1 K1 129.92(3) . 4_575
N1 K1 K1 143.62(3) 3_766 4_575
N2 K1 K1 39.24(3) 4_575 4_575
N3 K1 K1 42.27(3) 3_765 4_575
F2 K1 K1 118.49(2) 1_655 4_575
N1 K1 K1 85.03(3) 1_554 4_575
N3 K1 K1 78.05(3) 2_755 4_575
C1 K1 K1 160.37(3) 3_766 4_575
K1 K1 K1 115.463(17) 4_576 4_575
N2 K1 K1 75.94(3) . 3_765
N1 K1 K1 35.99(3) 3_766 3_765
N2 K1 K1 103.84(3) 4_575 3_765
N3 K1 K1 94.97(3) 3_765 3_765
F2 K1 K1 116.06(3) 1_655 3_765
N1 K1 K1 34.36(3) 1_554 3_765
N3 K1 K1 153.05(3) 2_755 3_765
C1 K1 K1 51.69(3) 3_766 3_765
K1 K1 K1 115.088(10) 4_576 3_765
K1 K1 K1 115.367(10) 4_575 3_765
C1 B1 C3 108.07(14) . .
C1 B1 C2 107.18(13) . .
C3 B1 C2 106.54(14) . .
C1 B1 C4 110.72(14) . .
C3 B1 C4 114.21(14) . .
C2 B1 C4 109.81(14) . .
C1 N1 K1 111.66(12) . 3_766
C1 N1 K1 126.75(12) . 1_556
K1 N1 K1 109.65(5) 3_766 1_556
N1 C1 B1 178.74(17) . .
N1 C1 K1 50.37(10) . 3_766
B1 C1 K1 130.77(10) . 3_766
C2 N2 K1 141.49(13) . .
C2 N2 K1 116.22(13) . 4_576
K1 N2 K1 100.29(5) . 4_576
C8 F2 K1 145.58(11) . 1_455
N2 C2 B1 179.59(17) . .
C3 N3 K1 117.75(12) . 3_765
C3 N3 K1 133.05(13) . 2_745
K1 N3 K1 96.80(4) 3_765 2_745
N3 C3 B1 177.01(16) . .
C9 C4 C5 118.88(15) . .
C9 C4 B1 123.35(15) . .
C5 C4 B1 117.77(15) . .
C6 C5 C4 119.51(16) . .
C6 C5 H1 119.6(11) . .
C4 C5 H1 120.9(11) . .
F1 C6 C5 118.72(16) . .
F1 C6 C7 118.04(15) . .
C5 C6 C7 123.24(17) . .
F2 C8 C7 117.48(16) . .
F2 C8 C9 118.54(16) . .
C7 C8 C9 123.97(17) . .
C6 C7 C8 115.88(16) . .
C6 C7 H2 123.7(13) . .
C8 C7 H2 120.4(13) . .
C8 C9 C4 118.51(17) . .
C8 C9 H3 117.9(12) . .
C4 C9 H3 123.5(12) . .

loop_
_geom_bond_atom_site_label_1
_geom_bond_atom_site_label_2
_geom_bond_distance
_geom_bond_site_symmetry_2
K1 N2 2.8277(15) .
K1 N1 2.8557(15) 3_766
K1 N2 2.9014(15) 4_575
K1 N3 2.9019(16) 3_765
K1 F2 2.9513(12) 1_655
K1 N1 2.9736(15) 1_554
K1 N3 2.9796(15) 2_755
K1 C1 3.4461(17) 3_766
K1 K1 4.3984(5) 4_576
K1 K1 4.3984(5) 4_575
K1 K1 4.7653(8) 3_765
B1 C1 1.600(3) .
B1 C3 1.601(2) .
B1 C2 1.608(3) .
B1 C4 1.616(2) .
F1 C6 1.3607(19) .
N1 C1 1.144(2) .
N1 K1 2.8557(15) 3_766
N1 K1 2.9736(15) 1_556
C1 K1 3.4461(17) 3_766
N2 C2 1.145(2) .
N2 K1 2.9015(15) 4_576
F2 C8 1.372(2) .
F2 K1 2.9513(11) 1_455
N3 C3 1.148(2) .
N3 K1 2.9019(16) 3_765
N3 K1 2.9796(15) 2_745
C4 C9 1.399(2) .
C4 C5 1.399(2) .
C5 C6 1.374(2) .
C5 H1 0.963(18) .
C6 C7 1.376(3) .
C8 C7 1.379(3) .
C8 C9 1.379(2) .
C7 H2 0.96(2) .
C9 H3 0.94(2) .
